data_4038824
loop_
_publ_author_name
'Mittendorf, Fabia'
'Mohr, Fabian'
'Kirsch, Stefan F.'

_publ_section_title
;
 Ring Expansion of 2-Azido-2-phenyl-indan-1,3-dione for the Generation of
 Heterocyclic Scaffolds.
;
_journal_issue 19
_journal_name_full 'The Journal of organic chemistry'
_journal_page_first 12760
_journal_page_last 12769
_journal_paper_doi 10.1021/acs.joc.0c01586
_journal_volume 85
_journal_year 2020
_chemical_formula_moiety 'C23 H20 N2 O3'
_chemical_formula_sum 'C23 H20 N2 O3'
_chemical_formula_weight 372.41
_space_group_crystal_system monoclinic
_space_group_IT_number 14
_space_group_name_Hall '-P 2yn'
_space_group_name_H-M_alt 'P 1 21/n 1'
_atom_sites_solution_hydrogens mixed
_atom_sites_solution_primary dual
_audit_creation_date 2020-05-27
_audit_creation_method
;
Olex2 1.3
(compiled 2020.01.31 svn.r88ba2a32 for OlexSys, GUI svn.r6032)
;
_cell_angle_alpha 90
_cell_angle_beta 105.273(9)
_cell_angle_gamma 90
_cell_formula_units_Z 8
_cell_length_a 13.0463(10)
_cell_length_b 12.6415(9)
_cell_length_c 22.773(2)
_cell_measurement_reflns_used 7287
_cell_measurement_temperature 150.00(10)
_cell_measurement_theta_max 29.2680
_cell_measurement_theta_min 2.6180
_cell_volume 3623.2(5)
_computing_cell_refinement 'CrysAlisPro 1.171.40.68a (Rigaku OD, 2019)'
_computing_data_collection 'CrysAlisPro 1.171.40.68a (Rigaku OD, 2019)'
_computing_data_reduction 'CrysAlisPro 1.171.40.68a (Rigaku OD, 2019)'
_computing_molecular_graphics 'Olex2 1.3 (Dolomanov et al., 2009)'
_computing_publication_material 'Olex2 1.3 (Dolomanov et al., 2009)'
_computing_structure_refinement 'SHELXL 2018/1 (Sheldrick, 2015)'
_computing_structure_solution 'SHELXT  (Sheldrick, 2015)'
_diffrn_ambient_environment N~2~
_diffrn_ambient_temperature 150.00(10)
_diffrn_detector 'CCD plate'
_diffrn_detector_area_resol_mean 16.2705
_diffrn_detector_type Eos
_diffrn_measured_fraction_theta_full 0.999
_diffrn_measured_fraction_theta_max 0.837
_diffrn_measurement_details
;
List of Runs (angles in degrees, time in seconds):

  # Type    Start    End  Width  t~exp~   \w     \q     \k     \f   Frames
--------------------------------------------------------------------------
  1  \w    -81.00 -56.00   1.00  117.50    --   -8.50 178.00  90.00   25
  2  \w     33.00  70.00   1.00  117.50    --   15.66-126.00  66.00   37
  3  \w    -17.00  32.00   1.00  117.50    --   15.66 -77.00 150.00   49
  4  \w    -11.00  38.00   1.00  117.50    --   15.66  77.00 -30.00   49
  5  \w    -44.00  82.00   1.00  117.50    --   15.66   0.00 -30.00  126
;
_diffrn_measurement_device 'four-circle diffractometer'
_diffrn_measurement_device_type 'Xcalibur, Eos, Gemini ultra'
_diffrn_measurement_method '\w scans'
_diffrn_orient_matrix_type 'CrysAlisPro convention (1999,Acta A55,543-557)'
_diffrn_orient_matrix_UB_11 -0.0254891000
_diffrn_orient_matrix_UB_12 0.0453067000
_diffrn_orient_matrix_UB_13 0.0079752000
_diffrn_orient_matrix_UB_21 -0.0244302000
_diffrn_orient_matrix_UB_22 0.0098298000
_diffrn_orient_matrix_UB_23 -0.0312024000
_diffrn_orient_matrix_UB_31 -0.0440035000
_diffrn_orient_matrix_UB_32 -0.0315575000
_diffrn_orient_matrix_UB_33 0.0018564000
_diffrn_radiation_monochromator graphite
_diffrn_radiation_probe x-ray
_diffrn_radiation_type 'Mo K\a'
_diffrn_radiation_wavelength 0.71073
_diffrn_reflns_av_R_equivalents 0.0391
_diffrn_reflns_av_unetI/netI 0.0466
_diffrn_reflns_Laue_measured_fraction_full 0.999
_diffrn_reflns_Laue_measured_fraction_max 0.837
_diffrn_reflns_limit_h_max 17
_diffrn_reflns_limit_h_min -16
_diffrn_reflns_limit_k_max 17
_diffrn_reflns_limit_k_min -16
_diffrn_reflns_limit_l_max 22
_diffrn_reflns_limit_l_min -31
_diffrn_reflns_number 21374
_diffrn_reflns_point_group_measured_fraction_full 0.999
_diffrn_reflns_point_group_measured_fraction_max 0.837
_diffrn_reflns_theta_full 26.000
_diffrn_reflns_theta_max 29.587
_diffrn_reflns_theta_min 2.456
_diffrn_source 'fine-focus sealed X-ray tube'
_diffrn_source_type 'Enhance (Mo) X-ray Source'
_exptl_absorpt_coefficient_mu 0.091
_exptl_absorpt_correction_T_max 1.00000
_exptl_absorpt_correction_T_min 0.86087
_exptl_absorpt_correction_type multi-scan
_exptl_absorpt_process_details
;
CrysAlisPro 1.171.40.68a (Rigaku Oxford Diffraction, 2019)
Empirical absorption correction using spherical harmonics,
 implemented in SCALE3 ABSPACK scaling algorithm.
;
_exptl_crystal_colour colourless
_exptl_crystal_colour_primary colourless
_exptl_crystal_density_diffrn 1.365
_exptl_crystal_description block
_exptl_crystal_F_000 1568
_exptl_crystal_size_max 0.11
_exptl_crystal_size_mid 0.08
_exptl_crystal_size_min 0.07
_refine_diff_density_max 0.266
_refine_diff_density_min -0.295
_refine_diff_density_rms 0.049
_refine_ls_extinction_method none
_refine_ls_goodness_of_fit_ref 1.046
_refine_ls_hydrogen_treatment mixed
_refine_ls_matrix_type full
_refine_ls_number_parameters 514
_refine_ls_number_reflns 8523
_refine_ls_number_restraints 0
_refine_ls_restrained_S_all 1.046
_refine_ls_R_factor_all 0.0693
_refine_ls_R_factor_gt 0.0485
_refine_ls_shift/su_max 0.001
_refine_ls_shift/su_mean 0.000
_refine_ls_structure_factor_coef Fsqd
_refine_ls_weighting_details 'w=1/[\s^2^(Fo^2^)+(0.0460P)^2^+0.7553P] where P=(Fo^2^+2Fc^2^)/3'
_refine_ls_weighting_scheme calc
_refine_ls_wR_factor_gt 0.1043
_refine_ls_wR_factor_ref 0.1165
_reflns_Friedel_coverage 0.000
_reflns_number_gt 6449
_reflns_number_total 8523
_reflns_threshold_expression 'I > 2\s(I)'
_cod_data_source_file jo0c01586_si_002.cif
_cod_data_source_block ocmf103
_cod_depositor_comments 'Adding full bibliography for 4038823--4038824.cif.'
_cod_original_cell_volume 3623.1(5)
_cod_database_code 4038824
_shelx_shelxl_version_number 2018/1
_chemical_oxdiff_formula C21H20N2O3
_shelx_space_group_comment
;
The symmetry employed for this shelxl refinement is uniquely defined
by the following loop, which should always be used as a source of
symmetry information in preference to the above space-group names.
They are only intended as comments.
;
_shelx_estimated_absorpt_t_max 0.994
_shelx_estimated_absorpt_t_min 0.990
_reflns_odcompleteness_completeness 99.85
_reflns_odcompleteness_iscentric 1
_reflns_odcompleteness_theta 26.35
_olex2_refinement_description
;
1. Fixed Uiso
 At 1.2 times of:
  All C(H) groups, All C(H,H) groups, All N(H,H) groups
 At 1.5 times of:
  All C(H,H,H) groups
2.a Rotating group:
 N4(H4A,H4B)
2.b Secondary CH2 refined with riding coordinates:
 C39(H39A,H39B), C9(H9A,H9B)
2.c Aromatic/amide H refined with riding coordinates:
 C11(H11), C19(H19), C22(H22), C12(H12), C23(H23), C15(H15), C46(H46),
 C16(H16), C41(H41), C21(H21), C20(H20), C45(H45), C34(H34), C42(H42), C6(H6),
 C38(H38), C26(H26), C36(H36), C35(H35), C37(H37), C29(H29), C3(H3), C5(H5),
 C27(H27), C4(H4), C28(H28)
2.d Idealised Me refined as rotating group:
 C14(H14A,H14B,H14C), C44(H44A,H44B,H44C)
;
_olex2_date_sample_data_collection 2020-05-26
_olex2_submission_special_instructions 'No special instructions were received'
_oxdiff_exptl_absorpt_empirical_details
;
Empirical correction (ABSPACK) includes:
- Absorption correction using spherical harmonics
- Frame scaling
;
_oxdiff_exptl_absorpt_empirical_full_max 1.086
_oxdiff_exptl_absorpt_empirical_full_min 0.888

loop_
_space_group_symop_operation_xyz
'x, y, z'
'-x+1/2, y+1/2, -z+1/2'
'-x, -y, -z'
'x-1/2, -y-1/2, z-1/2'

loop_
_atom_site_label
_atom_site_type_symbol
_atom_site_fract_x
_atom_site_fract_y
_atom_site_fract_z
_atom_site_U_iso_or_equiv
_atom_site_adp_type
_atom_site_occupancy
_atom_site_site_symmetry_order
_atom_site_calc_flag
_atom_site_refinement_flags_posn
_atom_site_refinement_flags_adp
_atom_site_refinement_flags_occupancy
_atom_site_disorder_assembly
_atom_site_disorder_group
O2 O 0.22205(8) 0.59363(8) 0.32565(5) 0.0255(2) Uani 1 1 d . . . . .
O4 O 0.66982(8) 0.58599(8) 0.26167(5) 0.0279(3) Uani 1 1 d . . . . .
O3 O 0.33920(9) 1.07455(8) 0.36652(5) 0.0314(3) Uani 1 1 d . . . . .
O1 O 0.57116(9) 0.41503(10) 0.46161(5) 0.0353(3) Uani 1 1 d . . . . .
O6 O 0.87729(10) 0.29024(9) 0.49733(5) 0.0374(3) Uani 1 1 d . . . . .
O5 O 0.66652(9) 0.27337(9) 0.10822(6) 0.0417(3) Uani 1 1 d . . . . .
N3 N 0.76207(9) 0.46417(10) 0.22346(6) 0.0214(3) Uani 1 1 d . . . . .
N1 N 0.40018(9) 0.57062(10) 0.34693(5) 0.0212(3) Uani 1 1 d . . . . .
N2 N 0.58887(10) 0.56860(11) 0.38193(7) 0.0266(3) Uani 1 1 d . . . . .
H2A H 0.6238(14) 0.5682(14) 0.3536(8) 0.032 Uiso 1 1 d . U . . .
H2B H 0.6326(14) 0.5450(14) 0.4178(8) 0.032 Uiso 1 1 d . U . . .
N4 N 0.84816(10) 0.31419(10) 0.19589(6) 0.0280(3) Uani 1 1 d . . . . .
H4A H 0.812729 0.255495 0.192895 0.034 Uiso 1 1 d R U . . .
H4B H 0.895466 0.307941 0.175601 0.034 Uiso 1 1 d R U . . .
C10 C 0.38847(10) 0.76377(12) 0.32051(7) 0.0205(3) Uani 1 1 d . . . . .
C8 C 0.30166(11) 0.54317(12) 0.35169(7) 0.0212(3) Uani 1 1 d . . . . .
C13 C 0.35640(11) 0.97493(12) 0.34818(7) 0.0232(3) Uani 1 1 d . . . . .
C11 C 0.36468(11) 0.79053(12) 0.37474(7) 0.0235(3) Uani 1 1 d . . . . .
H11 H 0.360644 0.736659 0.403135 0.028 Uiso 1 1 calc R U . . .
C24 C 0.67320(11) 0.52216(11) 0.22125(7) 0.0218(3) Uani 1 1 d . . . . .
C40 C 0.86448(11) 0.43986(12) 0.33274(7) 0.0230(3) Uani 1 1 d . . . . .
C19 C 0.40647(11) 0.39551(12) 0.27055(7) 0.0224(3) Uani 1 1 d . . . . .
H19 H 0.341183 0.429732 0.269515 0.027 Uiso 1 1 calc R U . . .
C18 C 0.49701(11) 0.42038(11) 0.31656(6) 0.0192(3) Uani 1 1 d . . . . .
C7 C 0.29369(11) 0.45199(11) 0.39116(7) 0.0214(3) Uani 1 1 d . . . . .
C22 C 0.59546(11) 0.29550(11) 0.27256(7) 0.0233(3) Uani 1 1 d . . . . .
H22 H 0.660736 0.261720 0.273074 0.028 Uiso 1 1 calc R U . . .
C17 C 0.49545(11) 0.50209(12) 0.36681(7) 0.0209(3) Uani 1 1 d . . . . .
C33 C 0.82161(11) 0.47015(12) 0.12843(7) 0.0220(3) Uani 1 1 d . . . . .
C12 C 0.34691(12) 0.89440(12) 0.38766(7) 0.0258(3) Uani 1 1 d . . . . .
H12 H 0.327916 0.910958 0.424106 0.031 Uiso 1 1 calc R U . . .
C43 C 0.87379(12) 0.34544(13) 0.44537(7) 0.0267(3) Uani 1 1 d . . . . .
C32 C 0.77835(11) 0.40024(11) 0.17193(7) 0.0222(3) Uani 1 1 d . . . . .
C23 C 0.59172(11) 0.36855(12) 0.31709(7) 0.0217(3) Uani 1 1 d . . . . .
H23 H 0.654215 0.383641 0.348360 0.026 Uiso 1 1 calc R U . . .
C15 C 0.38122(11) 0.95029(12) 0.29411(7) 0.0244(3) Uani 1 1 d . . . . .
H15 H 0.388692 1.004570 0.266683 0.029 Uiso 1 1 calc R U . . .
C25 C 0.57981(11) 0.50704(12) 0.16770(7) 0.0223(3) Uani 1 1 d . . . . .
C30 C 0.57853(11) 0.42947(12) 0.12422(7) 0.0239(3) Uani 1 1 d . . . . .
C46 C 0.85649(11) 0.49984(12) 0.38241(7) 0.0265(3) Uani 1 1 d . . . . .
H46 H 0.847764 0.574272 0.377934 0.032 Uiso 1 1 calc R U . . .
C16 C 0.39488(11) 0.84511(12) 0.28089(7) 0.0244(3) Uani 1 1 d . . . . .
H16 H 0.409200 0.828110 0.243193 0.029 Uiso 1 1 calc R U . . .
C41 C 0.88021(11) 0.33134(12) 0.34129(7) 0.0254(3) Uani 1 1 d . . . . .
H41 H 0.887841 0.288699 0.308356 0.030 Uiso 1 1 calc R U . . .
C1 C 0.49007(12) 0.43862(12) 0.42377(7) 0.0237(3) Uani 1 1 d . . . . .
C21 C 0.50489(12) 0.27119(12) 0.22724(7) 0.0248(3) Uani 1 1 d . . . . .
H21 H 0.507529 0.220319 0.196968 0.030 Uiso 1 1 calc R U . . .
C39 C 0.85832(11) 0.49126(12) 0.27204(7) 0.0254(3) Uani 1 1 d . . . . .
H39A H 0.861013 0.568986 0.277547 0.030 Uiso 1 1 calc R U . . .
H39B H 0.921619 0.470150 0.258595 0.030 Uiso 1 1 calc R U . . .
C20 C 0.41028(12) 0.32175(12) 0.22641(7) 0.0253(3) Uani 1 1 d . . . . .
H20 H 0.347784 0.305632 0.195360 0.030 Uiso 1 1 calc R U . . .
C31 C 0.67085(12) 0.35869(12) 0.13262(7) 0.0258(3) Uani 1 1 d . . . . .
C2 C 0.38368(12) 0.40390(12) 0.42823(7) 0.0228(3) Uani 1 1 d . . . . .
C45 C 0.86093(12) 0.45397(13) 0.43860(7) 0.0279(3) Uani 1 1 d . . . . .
H45 H 0.855196 0.496603 0.471945 0.033 Uiso 1 1 calc R U . . .
C9 C 0.40480(12) 0.65182(12) 0.30191(7) 0.0235(3) Uani 1 1 d . . . . .
H9A H 0.349985 0.635699 0.263771 0.028 Uiso 1 1 calc R U . . .
H9B H 0.474914 0.647470 0.292928 0.028 Uiso 1 1 calc R U . . .
C34 C 0.81405(12) 0.57902(13) 0.12890(7) 0.0279(4) Uani 1 1 d . . . . .
H34 H 0.783346 0.612601 0.157504 0.034 Uiso 1 1 calc R U . . .
C42 C 0.88492(12) 0.28477(13) 0.39656(7) 0.0275(3) Uani 1 1 d . . . . .
H42 H 0.895842 0.210625 0.401365 0.033 Uiso 1 1 calc R U . . .
C6 C 0.19290(12) 0.41748(12) 0.39322(7) 0.0273(3) Uani 1 1 d . . . . .
H6 H 0.131122 0.448960 0.367498 0.033 Uiso 1 1 calc R U . . .
C38 C 0.86434(12) 0.42261(13) 0.08491(7) 0.0289(4) Uani 1 1 d . . . . .
H38 H 0.869087 0.347715 0.083475 0.035 Uiso 1 1 calc R U . . .
C26 C 0.49083(12) 0.57090(13) 0.16170(8) 0.0292(4) Uani 1 1 d . . . . .
H26 H 0.490150 0.623492 0.191395 0.035 Uiso 1 1 calc R U . . .
C36 C 0.89439(12) 0.59200(14) 0.04613(7) 0.0316(4) Uani 1 1 d . . . . .
H36 H 0.920814 0.633804 0.018675 0.038 Uiso 1 1 calc R U . . .
C35 C 0.85073(13) 0.63981(14) 0.08812(7) 0.0319(4) Uani 1 1 d . . . . .
H35 H 0.845730 0.714723 0.089137 0.038 Uiso 1 1 calc R U . . .
C14 C 0.36122(13) 1.16058(13) 0.33103(8) 0.0327(4) Uani 1 1 d . . . . .
H14A H 0.319183 1.152557 0.288741 0.049 Uiso 1 1 calc R U . . .
H14B H 0.436992 1.160805 0.332566 0.049 Uiso 1 1 calc R U . . .
H14C H 0.342575 1.227404 0.347453 0.049 Uiso 1 1 calc R U . . .
C37 C 0.89970(13) 0.48333(15) 0.04401(8) 0.0343(4) Uani 1 1 d . . . . .
H37 H 0.927853 0.450132 0.014221 0.041 Uiso 1 1 calc R U . . .
C29 C 0.49025(13) 0.41618(14) 0.07492(8) 0.0330(4) Uani 1 1 d . . . . .
H29 H 0.489831 0.362730 0.045532 0.040 Uiso 1 1 calc R U . . .
C3 C 0.37316(14) 0.32509(13) 0.46870(8) 0.0319(4) Uani 1 1 d . . . . .
H3 H 0.434538 0.293756 0.494902 0.038 Uiso 1 1 calc R U . . .
C5 C 0.18339(14) 0.33771(14) 0.43265(8) 0.0351(4) Uani 1 1 d . . . . .
H5 H 0.114859 0.313753 0.433679 0.042 Uiso 1 1 calc R U . . .
C27 C 0.40335(13) 0.55778(15) 0.11250(8) 0.0367(4) Uani 1 1 d . . . . .
H27 H 0.342819 0.601699 0.108535 0.044 Uiso 1 1 calc R U . . .
C4 C 0.27278(15) 0.29228(14) 0.47072(8) 0.0385(4) Uani 1 1 d . . . . .
H4 H 0.265413 0.238369 0.498385 0.046 Uiso 1 1 calc R U . . .
C28 C 0.40307(13) 0.48149(15) 0.06905(8) 0.0385(4) Uani 1 1 d . . . . .
H28 H 0.342950 0.473853 0.035106 0.046 Uiso 1 1 calc R U . . .
C44 C 0.85826(17) 0.34689(16) 0.54765(8) 0.0432(5) Uani 1 1 d . . . . .
H44A H 0.789057 0.382203 0.534955 0.065 Uiso 1 1 calc R U . . .
H44B H 0.914159 0.399897 0.561699 0.065 Uiso 1 1 calc R U . . .
H44C H 0.858486 0.297459 0.580833 0.065 Uiso 1 1 calc R U . . .

loop_
_atom_site_aniso_label
_atom_site_aniso_U_11
_atom_site_aniso_U_22
_atom_site_aniso_U_33
_atom_site_aniso_U_23
_atom_site_aniso_U_13
_atom_site_aniso_U_12
O2 0.0216(5) 0.0255(6) 0.0282(6) -0.0004(5) 0.0046(4) 0.0042(4)
O4 0.0352(6) 0.0216(5) 0.0296(6) -0.0021(5) 0.0132(5) 0.0005(5)
O3 0.0387(6) 0.0208(6) 0.0377(7) -0.0005(5) 0.0155(5) -0.0024(5)
O1 0.0277(6) 0.0480(8) 0.0266(6) 0.0062(6) 0.0006(5) 0.0060(5)
O6 0.0550(8) 0.0337(7) 0.0241(6) 0.0034(5) 0.0113(5) 0.0142(6)
O5 0.0369(7) 0.0270(6) 0.0586(9) -0.0158(6) 0.0079(6) -0.0041(5)
N3 0.0212(6) 0.0222(6) 0.0215(6) -0.0004(5) 0.0070(5) -0.0016(5)
N1 0.0205(6) 0.0207(6) 0.0231(7) 0.0017(5) 0.0067(5) 0.0033(5)
N2 0.0204(6) 0.0298(7) 0.0283(8) -0.0055(6) 0.0040(6) -0.0044(6)
N4 0.0270(7) 0.0259(7) 0.0328(8) 0.0031(6) 0.0112(6) 0.0055(6)
C10 0.0155(6) 0.0234(7) 0.0220(7) 0.0016(6) 0.0037(5) 0.0008(6)
C8 0.0208(7) 0.0210(7) 0.0213(8) -0.0051(6) 0.0044(6) 0.0018(6)
C13 0.0182(7) 0.0225(8) 0.0271(8) -0.0014(6) 0.0029(6) -0.0015(6)
C11 0.0246(7) 0.0257(8) 0.0198(7) 0.0030(6) 0.0052(6) -0.0042(6)
C24 0.0255(7) 0.0166(7) 0.0258(8) 0.0031(6) 0.0114(6) -0.0024(6)
C40 0.0153(6) 0.0260(8) 0.0263(8) -0.0012(6) 0.0031(6) -0.0017(6)
C19 0.0181(7) 0.0235(7) 0.0251(8) 0.0009(6) 0.0046(6) 0.0019(6)
C18 0.0188(7) 0.0192(7) 0.0198(7) 0.0026(6) 0.0054(6) 0.0000(6)
C7 0.0242(7) 0.0194(7) 0.0212(7) -0.0044(6) 0.0069(6) -0.0007(6)
C22 0.0224(7) 0.0194(7) 0.0297(8) 0.0033(6) 0.0098(6) 0.0030(6)
C17 0.0169(6) 0.0219(7) 0.0226(8) -0.0006(6) 0.0032(6) 0.0016(6)
C33 0.0175(7) 0.0270(8) 0.0212(8) -0.0025(6) 0.0046(6) -0.0022(6)
C12 0.0286(8) 0.0287(8) 0.0209(8) -0.0018(6) 0.0081(6) -0.0035(7)
C43 0.0244(7) 0.0310(8) 0.0229(8) 0.0015(7) 0.0028(6) 0.0056(7)
C32 0.0219(7) 0.0201(7) 0.0255(8) -0.0015(6) 0.0080(6) 0.0008(6)
C23 0.0180(7) 0.0218(7) 0.0244(8) 0.0024(6) 0.0040(6) -0.0001(6)
C15 0.0213(7) 0.0272(8) 0.0248(8) 0.0089(7) 0.0061(6) 0.0022(6)
C25 0.0222(7) 0.0208(7) 0.0263(8) 0.0054(6) 0.0104(6) -0.0017(6)
C30 0.0210(7) 0.0235(8) 0.0282(8) 0.0023(7) 0.0081(6) -0.0048(6)
C46 0.0233(7) 0.0225(8) 0.0312(9) -0.0023(7) 0.0025(6) -0.0006(6)
C16 0.0224(7) 0.0304(8) 0.0215(8) 0.0042(7) 0.0078(6) 0.0043(6)
C41 0.0231(7) 0.0282(8) 0.0247(8) -0.0040(7) 0.0062(6) 0.0036(6)
C1 0.0252(7) 0.0245(8) 0.0197(7) -0.0024(6) 0.0031(6) 0.0046(6)
C21 0.0313(8) 0.0195(7) 0.0250(8) -0.0014(6) 0.0097(6) -0.0004(6)
C39 0.0210(7) 0.0262(8) 0.0285(8) -0.0008(7) 0.0058(6) -0.0051(6)
C20 0.0234(7) 0.0255(8) 0.0245(8) -0.0015(6) 0.0020(6) -0.0027(6)
C31 0.0265(8) 0.0213(8) 0.0313(9) -0.0022(7) 0.0109(7) -0.0041(6)
C2 0.0267(7) 0.0212(7) 0.0206(8) -0.0032(6) 0.0062(6) -0.0004(6)
C45 0.0272(8) 0.0300(8) 0.0243(8) -0.0066(7) 0.0032(6) 0.0042(7)
C9 0.0238(7) 0.0254(8) 0.0222(8) 0.0017(6) 0.0078(6) 0.0017(6)
C34 0.0320(8) 0.0288(8) 0.0266(8) -0.0046(7) 0.0142(7) -0.0031(7)
C42 0.0288(8) 0.0246(8) 0.0282(8) -0.0010(7) 0.0059(7) 0.0055(7)
C6 0.0247(7) 0.0261(8) 0.0315(9) -0.0053(7) 0.0080(6) -0.0032(6)
C38 0.0272(8) 0.0309(9) 0.0290(9) -0.0029(7) 0.0081(7) 0.0027(7)
C26 0.0290(8) 0.0284(8) 0.0342(9) 0.0078(7) 0.0157(7) 0.0028(7)
C36 0.0303(8) 0.0432(10) 0.0228(8) 0.0008(7) 0.0096(7) -0.0106(7)
C35 0.0396(9) 0.0297(9) 0.0274(9) -0.0026(7) 0.0108(7) -0.0097(7)
C14 0.0357(9) 0.0229(8) 0.0366(10) 0.0017(7) 0.0044(7) -0.0056(7)
C37 0.0327(9) 0.0479(11) 0.0263(9) -0.0039(8) 0.0151(7) 0.0010(8)
C29 0.0289(8) 0.0346(9) 0.0346(10) 0.0000(8) 0.0068(7) -0.0077(7)
C3 0.0375(9) 0.0286(9) 0.0281(9) 0.0032(7) 0.0058(7) 0.0012(7)
C5 0.0339(9) 0.0328(9) 0.0416(10) -0.0020(8) 0.0153(8) -0.0104(8)
C27 0.0238(8) 0.0406(10) 0.0470(11) 0.0142(9) 0.0119(8) 0.0059(7)
C4 0.0475(10) 0.0331(9) 0.0363(10) 0.0075(8) 0.0135(8) -0.0083(8)
C28 0.0233(8) 0.0494(11) 0.0389(10) 0.0082(9) 0.0014(7) -0.0045(8)
C44 0.0603(12) 0.0459(11) 0.0250(9) -0.0006(8) 0.0143(9) 0.0131(10)

loop_
_atom_type_symbol
_atom_type_description
_atom_type_scat_dispersion_real
_atom_type_scat_dispersion_imag
_atom_type_scat_source
C C 0.0033 0.0016 'International Tables Vol C Tables 4.2.6.8 and 6.1.1.4'
H H 0.0000 0.0000 'International Tables Vol C Tables 4.2.6.8 and 6.1.1.4'
N N 0.0061 0.0033 'International Tables Vol C Tables 4.2.6.8 and 6.1.1.4'
O O 0.0106 0.0060 'International Tables Vol C Tables 4.2.6.8 and 6.1.1.4'

loop_
_geom_angle_atom_site_label_1
_geom_angle_atom_site_label_2
_geom_angle_atom_site_label_3
_geom_angle
_geom_angle_site_symmetry_1
_geom_angle_site_symmetry_3
_geom_angle_publ_flag
C13 O3 C14 117.12(12) . . ?
C43 O6 C44 117.82(13) . . ?
C24 N3 C32 124.15(12) . . ?
C24 N3 C39 116.75(12) . . ?
C39 N3 C32 116.55(11) . . ?
C8 N1 C17 123.95(12) . . ?
C8 N1 C9 116.63(12) . . ?
C9 N1 C17 115.94(11) . . ?
H2A N2 H2B 109.2(15) . . ?
C17 N2 H2A 112.8(11) . . ?
C17 N2 H2B 108.2(11) . . ?
H4A N4 H4B 108.6 . . ?
C32 N4 H4A 110.4 . . ?
C32 N4 H4B 109.7 . . ?
C11 C10 C9 123.92(13) . . ?
C16 C10 C11 117.61(14) . . ?
C16 C10 C9 118.46(13) . . ?
O2 C8 N1 121.59(14) . . ?
O2 C8 C7 120.70(13) . . ?
N1 C8 C7 117.68(12) . . ?
O3 C13 C12 115.45(14) . . ?
O3 C13 C15 125.05(14) . . ?
C12 C13 C15 119.49(14) . . ?
C10 C11 H11 119.7 . . ?
C12 C11 C10 120.67(14) . . ?
C12 C11 H11 119.7 . . ?
O4 C24 N3 121.48(14) . . ?
O4 C24 C25 120.78(13) . . ?
N3 C24 C25 117.74(13) . . ?
C46 C40 C41 117.63(14) . . ?
C46 C40 C39 120.89(14) . . ?
C41 C40 C39 121.47(14) . . ?
C18 C19 H19 119.5 . . ?
C20 C19 H19 119.5 . . ?
C20 C19 C18 120.91(13) . . ?
C19 C18 C17 122.27(12) . . ?
C19 C18 C23 118.28(13) . . ?
C23 C18 C17 119.45(12) . . ?
C2 C7 C8 121.64(13) . . ?
C2 C7 C6 119.59(14) . . ?
C6 C7 C8 118.69(13) . . ?
C23 C22 H22 119.7 . . ?
C23 C22 C21 120.51(14) . . ?
C21 C22 H22 119.7 . . ?
N1 C17 C18 109.72(11) . . ?
N1 C17 C1 109.89(11) . . ?
N2 C17 N1 108.59(12) . . ?
N2 C17 C18 112.97(12) . . ?
N2 C17 C1 108.94(12) . . ?
C1 C17 C18 106.70(12) . . ?
C34 C33 C32 121.86(13) . . ?
C34 C33 C38 118.55(14) . . ?
C38 C33 C32 119.49(13) . . ?
C13 C12 H12 119.6 . . ?
C11 C12 C13 120.85(14) . . ?
C11 C12 H12 119.6 . . ?
O6 C43 C45 125.33(15) . . ?
O6 C43 C42 115.15(14) . . ?
C45 C43 C42 119.52(15) . . ?
N3 C32 C33 110.41(12) . . ?
N3 C32 C31 110.25(11) . . ?
N4 C32 N3 108.74(12) . . ?
N4 C32 C33 112.14(12) . . ?
N4 C32 C31 110.62(12) . . ?
C33 C32 C31 104.65(12) . . ?
C18 C23 H23 119.7 . . ?
C22 C23 C18 120.65(13) . . ?
C22 C23 H23 119.7 . . ?
C13 C15 H15 120.6 . . ?
C16 C15 C13 118.78(14) . . ?
C16 C15 H15 120.6 . . ?
C30 C25 C24 121.77(13) . . ?
C30 C25 C26 119.09(14) . . ?
C26 C25 C24 119.13(14) . . ?
C25 C30 C31 118.71(13) . . ?
C25 C30 C29 120.81(15) . . ?
C29 C30 C31 120.44(15) . . ?
C40 C46 H46 119.1 . . ?
C40 C46 C45 121.84(15) . . ?
C45 C46 H46 119.1 . . ?
C10 C16 C15 122.54(14) . . ?
C10 C16 H16 118.7 . . ?
C15 C16 H16 118.7 . . ?
C40 C41 H41 119.4 . . ?
C42 C41 C40 121.24(15) . . ?
C42 C41 H41 119.4 . . ?
O1 C1 C17 120.07(13) . . ?
O1 C1 C2 122.35(14) . . ?
C2 C1 C17 117.51(12) . . ?
C22 C21 H21 120.3 . . ?
C22 C21 C20 119.37(14) . . ?
C20 C21 H21 120.3 . . ?
N3 C39 C40 114.52(12) . . ?
N3 C39 H39A 108.6 . . ?
N3 C39 H39B 108.6 . . ?
C40 C39 H39A 108.6 . . ?
C40 C39 H39B 108.6 . . ?
H39A C39 H39B 107.6 . . ?
C19 C20 C21 120.27(14) . . ?
C19 C20 H20 119.9 . . ?
C21 C20 H20 119.9 . . ?
O5 C31 C32 119.73(14) . . ?
O5 C31 C30 123.07(14) . . ?
C30 C31 C32 117.12(13) . . ?
C7 C2 C1 118.93(13) . . ?
C3 C2 C7 120.05(14) . . ?
C3 C2 C1 121.02(14) . . ?
C43 C45 C46 119.28(15) . . ?
C43 C45 H45 120.4 . . ?
C46 C45 H45 120.4 . . ?
N1 C9 C10 115.25(12) . . ?
N1 C9 H9A 108.5 . . ?
N1 C9 H9B 108.5 . . ?
C10 C9 H9A 108.5 . . ?
C10 C9 H9B 108.5 . . ?
H9A C9 H9B 107.5 . . ?
C33 C34 H34 119.7 . . ?
C33 C34 C35 120.69(15) . . ?
C35 C34 H34 119.7 . . ?
C43 C42 H42 119.8 . . ?
C41 C42 C43 120.44(15) . . ?
C41 C42 H42 119.8 . . ?
C7 C6 H6 120.1 . . ?
C5 C6 C7 119.84(15) . . ?
C5 C6 H6 120.1 . . ?
C33 C38 H38 119.7 . . ?
C37 C38 C33 120.56(15) . . ?
C37 C38 H38 119.7 . . ?
C25 C26 H26 120.0 . . ?
C27 C26 C25 119.96(16) . . ?
C27 C26 H26 120.0 . . ?
C35 C36 H36 120.1 . . ?
C35 C36 C37 119.78(16) . . ?
C37 C36 H36 120.1 . . ?
C34 C35 H35 119.9 . . ?
C36 C35 C34 120.15(16) . . ?
C36 C35 H35 119.9 . . ?
O3 C14 H14A 109.5 . . ?
O3 C14 H14B 109.5 . . ?
O3 C14 H14C 109.5 . . ?
H14A C14 H14B 109.5 . . ?
H14A C14 H14C 109.5 . . ?
H14B C14 H14C 109.5 . . ?
C38 C37 C36 120.23(16) . . ?
C38 C37 H37 119.9 . . ?
C36 C37 H37 119.9 . . ?
C30 C29 H29 120.3 . . ?
C28 C29 C30 119.40(17) . . ?
C28 C29 H29 120.3 . . ?
C2 C3 H3 120.1 . . ?
C4 C3 C2 119.76(16) . . ?
C4 C3 H3 120.1 . . ?
C6 C5 H5 119.8 . . ?
C6 C5 C4 120.48(15) . . ?
C4 C5 H5 119.8 . . ?
C26 C27 H27 119.7 . . ?
C28 C27 C26 120.68(16) . . ?
C28 C27 H27 119.7 . . ?
C3 C4 H4 119.9 . . ?
C5 C4 C3 120.24(16) . . ?
C5 C4 H4 119.9 . . ?
C29 C28 H28 120.0 . . ?
C27 C28 C29 120.04(16) . . ?
C27 C28 H28 120.0 . . ?
O6 C44 H44A 109.5 . . ?
O6 C44 H44B 109.5 . . ?
O6 C44 H44C 109.5 . . ?
H44A C44 H44B 109.5 . . ?
H44A C44 H44C 109.5 . . ?
H44B C44 H44C 109.5 . . ?

loop_
_geom_bond_atom_site_label_1
_geom_bond_atom_site_label_2
_geom_bond_distance
_geom_bond_site_symmetry_2
_geom_bond_publ_flag
O2 C8 1.2299(17) . ?
O4 C24 1.2335(17) . ?
O3 C13 1.3639(18) . ?
O3 C14 1.4285(19) . ?
O1 C1 1.2125(17) . ?
O6 C43 1.3641(19) . ?
O6 C44 1.427(2) . ?
O5 C31 1.2078(18) . ?
N3 C24 1.3613(19) . ?
N3 C32 1.4856(19) . ?
N3 C39 1.4785(18) . ?
N1 C8 1.3630(18) . ?
N1 C17 1.4846(18) . ?
N1 C9 1.4632(19) . ?
N2 H2A 0.884(19) . ?
N2 H2B 0.914(18) . ?
N2 C17 1.4456(19) . ?
N4 H4A 0.8674 . ?
N4 H4B 0.8666 . ?
N4 C32 1.4313(19) . ?
C10 C11 1.392(2) . ?
C10 C16 1.385(2) . ?
C10 C9 1.508(2) . ?
C8 C7 1.482(2) . ?
C13 C12 1.385(2) . ?
C13 C15 1.389(2) . ?
C11 H11 0.9500 . ?
C11 C12 1.379(2) . ?
C24 C25 1.492(2) . ?
C40 C46 1.388(2) . ?
C40 C41 1.393(2) . ?
C40 C39 1.510(2) . ?
C19 H19 0.9500 . ?
C19 C18 1.3928(19) . ?
C19 C20 1.382(2) . ?
C18 C17 1.546(2) . ?
C18 C23 1.396(2) . ?
C7 C2 1.392(2) . ?
C7 C6 1.398(2) . ?
C22 H22 0.9500 . ?
C22 C23 1.382(2) . ?
C22 C21 1.383(2) . ?
C17 C1 1.542(2) . ?
C33 C32 1.541(2) . ?
C33 C34 1.380(2) . ?
C33 C38 1.395(2) . ?
C12 H12 0.9500 . ?
C43 C45 1.386(2) . ?
C43 C42 1.389(2) . ?
C32 C31 1.544(2) . ?
C23 H23 0.9500 . ?
C15 H15 0.9500 . ?
C15 C16 1.385(2) . ?
C25 C30 1.390(2) . ?
C25 C26 1.391(2) . ?
C30 C31 1.472(2) . ?
C30 C29 1.391(2) . ?
C46 H46 0.9500 . ?
C46 C45 1.392(2) . ?
C16 H16 0.9500 . ?
C41 H41 0.9500 . ?
C41 C42 1.376(2) . ?
C1 C2 1.485(2) . ?
C21 H21 0.9500 . ?
C21 C20 1.386(2) . ?
C39 H39A 0.9900 . ?
C39 H39B 0.9900 . ?
C20 H20 0.9500 . ?
C2 C3 1.388(2) . ?
C45 H45 0.9500 . ?
C9 H9A 0.9900 . ?
C9 H9B 0.9900 . ?
C34 H34 0.9500 . ?
C34 C35 1.384(2) . ?
C42 H42 0.9500 . ?
C6 H6 0.9500 . ?
C6 C5 1.377(2) . ?
C38 H38 0.9500 . ?
C38 C37 1.377(2) . ?
C26 H26 0.9500 . ?
C26 C27 1.383(2) . ?
C36 H36 0.9500 . ?
C36 C35 1.375(2) . ?
C36 C37 1.377(2) . ?
C35 H35 0.9500 . ?
C14 H14A 0.9800 . ?
C14 H14B 0.9800 . ?
C14 H14C 0.9800 . ?
C37 H37 0.9500 . ?
C29 H29 0.9500 . ?
C29 C28 1.383(2) . ?
C3 H3 0.9500 . ?
C3 C4 1.386(2) . ?
C5 H5 0.9500 . ?
C5 C4 1.382(2) . ?
C27 H27 0.9500 . ?
C27 C28 1.381(3) . ?
C4 H4 0.9500 . ?
C28 H28 0.9500 . ?
C44 H44A 0.9800 . ?
C44 H44B 0.9800 . ?
C44 H44C 0.9800 . ?

loop_
_geom_torsion_atom_site_label_1
_geom_torsion_atom_site_label_2
_geom_torsion_atom_site_label_3
_geom_torsion_atom_site_label_4
_geom_torsion
_geom_torsion_site_symmetry_1
_geom_torsion_site_symmetry_2
_geom_torsion_site_symmetry_3
_geom_torsion_site_symmetry_4
_geom_torsion_publ_flag
O2 C8 C7 C2 -170.06(13) . . . . ?
O2 C8 C7 C6 6.6(2) . . . . ?
O4 C24 C25 C30 -174.55(13) . . . . ?
O4 C24 C25 C26 4.2(2) . . . . ?
O3 C13 C12 C11 -178.61(13) . . . . ?
O3 C13 C15 C16 -178.94(13) . . . . ?
O1 C1 C2 C7 166.16(15) . . . . ?
O1 C1 C2 C3 -13.6(2) . . . . ?
O6 C43 C45 C46 -178.63(14) . . . . ?
O6 C43 C42 C41 178.48(14) . . . . ?
N3 C24 C25 C30 6.2(2) . . . . ?
N3 C24 C25 C26 -175.06(13) . . . . ?
N3 C32 C31 O5 -146.38(15) . . . . ?
N3 C32 C31 C30 36.85(18) . . . . ?
N1 C8 C7 C2 8.0(2) . . . . ?
N1 C8 C7 C6 -175.32(13) . . . . ?
N1 C17 C1 O1 -148.44(14) . . . . ?
N1 C17 C1 C2 34.61(17) . . . . ?
N2 C17 C1 O1 -29.59(19) . . . . ?
N2 C17 C1 C2 153.47(13) . . . . ?
N4 C32 C31 O5 -26.1(2) . . . . ?
N4 C32 C31 C30 157.15(13) . . . . ?
C10 C11 C12 C13 -2.6(2) . . . . ?
C8 N1 C17 N2 -153.67(14) . . . . ?
C8 N1 C17 C18 82.42(16) . . . . ?
C8 N1 C17 C1 -34.60(18) . . . . ?
C8 N1 C9 C10 77.10(16) . . . . ?
C8 C7 C2 C1 -5.7(2) . . . . ?
C8 C7 C2 C3 174.10(14) . . . . ?
C8 C7 C6 C5 -175.54(14) . . . . ?
C13 C15 C16 C10 -2.4(2) . . . . ?
C11 C10 C16 C15 1.6(2) . . . . ?
C11 C10 C9 N1 -3.5(2) . . . . ?
C24 N3 C32 N4 -152.18(13) . . . . ?
C24 N3 C32 C33 84.39(16) . . . . ?
C24 N3 C32 C31 -30.75(19) . . . . ?
C24 N3 C39 C40 84.22(16) . . . . ?
C24 C25 C30 C31 1.9(2) . . . . ?
C24 C25 C30 C29 179.46(14) . . . . ?
C24 C25 C26 C27 -179.76(14) . . . . ?
C40 C46 C45 C43 0.1(2) . . . . ?
C40 C41 C42 C43 0.1(2) . . . . ?
C19 C18 C17 N1 -18.73(18) . . . . ?
C19 C18 C17 N2 -140.05(14) . . . . ?
C19 C18 C17 C1 100.26(15) . . . . ?
C19 C18 C23 C22 0.8(2) . . . . ?
C18 C19 C20 C21 -0.1(2) . . . . ?
C18 C17 C1 O1 92.67(16) . . . . ?
C18 C17 C1 C2 -84.28(15) . . . . ?
C7 C2 C3 C4 2.0(2) . . . . ?
C7 C6 C5 C4 0.7(3) . . . . ?
C22 C21 C20 C19 -0.2(2) . . . . ?
C17 N1 C8 O2 -167.55(13) . . . . ?
C17 N1 C8 C7 14.4(2) . . . . ?
C17 N1 C9 C10 -123.09(13) . . . . ?
C17 C18 C23 C22 -179.70(13) . . . . ?
C17 C1 C2 C7 -17.0(2) . . . . ?
C17 C1 C2 C3 163.25(14) . . . . ?
C33 C32 C31 O5 94.89(17) . . . . ?
C33 C32 C31 C30 -81.88(16) . . . . ?
C33 C34 C35 C36 0.6(2) . . . . ?
C33 C38 C37 C36 0.8(2) . . . . ?
C12 C13 C15 C16 0.6(2) . . . . ?
C32 N3 C24 O4 -169.01(13) . . . . ?
C32 N3 C24 C25 10.2(2) . . . . ?
C32 N3 C39 C40 -113.10(14) . . . . ?
C32 C33 C34 C35 -178.08(14) . . . . ?
C32 C33 C38 C37 177.47(14) . . . . ?
C23 C18 C17 N1 161.81(13) . . . . ?
C23 C18 C17 N2 40.49(19) . . . . ?
C23 C18 C17 C1 -79.19(16) . . . . ?
C23 C22 C21 C20 0.8(2) . . . . ?
C15 C13 C12 C11 1.8(2) . . . . ?
C25 C30 C31 O5 158.86(16) . . . . ?
C25 C30 C31 C32 -24.5(2) . . . . ?
C25 C30 C29 C28 0.4(2) . . . . ?
C25 C26 C27 C28 0.2(2) . . . . ?
C30 C25 C26 C27 -1.0(2) . . . . ?
C30 C29 C28 C27 -1.2(3) . . . . ?
C46 C40 C41 C42 1.7(2) . . . . ?
C46 C40 C39 N3 -111.95(15) . . . . ?
C16 C10 C11 C12 0.8(2) . . . . ?
C16 C10 C9 N1 178.14(12) . . . . ?
C41 C40 C46 C45 -1.8(2) . . . . ?
C41 C40 C39 N3 69.23(18) . . . . ?
C1 C2 C3 C4 -178.27(15) . . . . ?
C21 C22 C23 C18 -1.1(2) . . . . ?
C39 N3 C24 O4 -7.8(2) . . . . ?
C39 N3 C24 C25 171.47(12) . . . . ?
C39 N3 C32 N4 46.55(16) . . . . ?
C39 N3 C32 C33 -76.87(15) . . . . ?
C39 N3 C32 C31 167.98(12) . . . . ?
C39 C40 C46 C45 179.37(13) . . . . ?
C39 C40 C41 C42 -179.47(13) . . . . ?
C20 C19 C18 C17 -179.71(13) . . . . ?
C20 C19 C18 C23 -0.2(2) . . . . ?
C31 C30 C29 C28 177.92(15) . . . . ?
C2 C7 C6 C5 1.2(2) . . . . ?
C2 C3 C4 C5 0.0(3) . . . . ?
C45 C43 C42 C41 -1.8(2) . . . . ?
C9 N1 C8 O2 -9.5(2) . . . . ?
C9 N1 C8 C7 172.45(12) . . . . ?
C9 N1 C17 N2 48.17(16) . . . . ?
C9 N1 C17 C18 -75.75(15) . . . . ?
C9 N1 C17 C1 167.24(12) . . . . ?
C9 C10 C11 C12 -177.56(13) . . . . ?
C9 C10 C16 C15 -179.87(13) . . . . ?
C34 C33 C32 N3 -17.78(18) . . . . ?
C34 C33 C32 N4 -139.21(14) . . . . ?
C34 C33 C32 C31 100.83(16) . . . . ?
C34 C33 C38 C37 1.0(2) . . . . ?
C42 C43 C45 C46 1.7(2) . . . . ?
C6 C7 C2 C1 177.65(14) . . . . ?
C6 C7 C2 C3 -2.6(2) . . . . ?
C6 C5 C4 C3 -1.4(3) . . . . ?
C38 C33 C32 N3 165.90(13) . . . . ?
C38 C33 C32 N4 44.47(18) . . . . ?
C38 C33 C32 C31 -75.48(16) . . . . ?
C38 C33 C34 C35 -1.7(2) . . . . ?
C26 C25 C30 C31 -176.89(14) . . . . ?
C26 C25 C30 C29 0.7(2) . . . . ?
C26 C27 C28 C29 0.9(3) . . . . ?
C35 C36 C37 C38 -1.9(2) . . . . ?
C14 O3 C13 C12 172.33(13) . . . . ?
C14 O3 C13 C15 -8.1(2) . . . . ?
C37 C36 C35 C34 1.2(2) . . . . ?
C29 C30 C31 O5 -18.7(2) . . . . ?
C29 C30 C31 C32 157.91(14) . . . . ?
C44 O6 C43 C45 5.0(2) . . . . ?
C44 O6 C43 C42 -175.33(15) . . . . ?
